data_4075363
loop_
_publ_author_name
'Sun, Yi'
'Chan, Hoi-Shan'
'Xie, Zuowei'

_publ_section_title
;
 Reaction of [\h5:\s-Me2C(C5H4)(C2B10H10)]Ru(NH2Prn)2with Alkynes.
 Synthesis and Structural Characterization of Ruthenium Aminocarbene and
 Enamine Complexes
;
_journal_issue 14
_journal_name_full Organometallics
_journal_page_first 3447
_journal_paper_doi 10.1021/om060249a
_journal_volume 25
_journal_year 2006
_chemical_formula_sum 'C36 H47 B10 Br2 N Ru'
_chemical_formula_weight 862.74
_chemical_name_systematic
; 
 ? 
;
_space_group_IT_number 2
_symmetry_cell_setting triclinic
_symmetry_space_group_name_Hall '-P 1'
_symmetry_space_group_name_H-M 'P -1'
_atom_sites_solution_hydrogens geom
_atom_sites_solution_primary direct
_atom_sites_solution_secondary difmap
_audit_creation_method SHELXL-97
_cell_angle_alpha 112.14(3)
_cell_angle_beta 95.12(3)
_cell_angle_gamma 92.37(3)
_cell_formula_units_Z 2
_cell_length_a 10.520(2)
_cell_length_b 12.986(3)
_cell_length_c 15.644(3)
_cell_measurement_temperature 293(2)
_cell_volume 1965.2(8)
_computing_cell_refinement 'BIOTEX RIGAKU'
_computing_data_collection 'RAXIS-IIC RIGAKU'
_computing_data_reduction 'BIOTEX RIGAKU'
_computing_molecular_graphics 'SIEMENS SHELXTL'
_computing_publication_material 'SIEMENS SHELXTL'
_computing_structure_refinement 'SHELXL-97 (Sheldrick, 1997)'
_computing_structure_solution 'SHELXS-97 (Sheldrick, 1990)'
_diffrn_ambient_temperature 293(2)
_diffrn_measured_fraction_theta_full 0.856
_diffrn_measured_fraction_theta_max 0.856
_diffrn_measurement_device_type 'RAXIS-IIC RIGAKU'
_diffrn_measurement_method IP
_diffrn_radiation_monochromator graphite
_diffrn_radiation_source 'fine-focus sealed tube'
_diffrn_radiation_type MoK\a
_diffrn_radiation_wavelength 0.71073
_diffrn_reflns_av_R_equivalents 0.0000
_diffrn_reflns_av_sigmaI/netI 0.0478
_diffrn_reflns_limit_h_max 11
_diffrn_reflns_limit_h_min -11
_diffrn_reflns_limit_k_max 15
_diffrn_reflns_limit_k_min 0
_diffrn_reflns_limit_l_max 17
_diffrn_reflns_limit_l_min -18
_diffrn_reflns_number 6258
_diffrn_reflns_theta_full 25.49
_diffrn_reflns_theta_max 25.49
_diffrn_reflns_theta_min 1.41
_exptl_absorpt_coefficient_mu 2.460
_exptl_absorpt_correction_T_max 1.0000
_exptl_absorpt_correction_T_min 0.3727
_exptl_absorpt_correction_type ABSCOR
_exptl_crystal_colour YELLOW
_exptl_crystal_density_diffrn 1.458
_exptl_crystal_density_method 'not measured'
_exptl_crystal_description BLOCK
_exptl_crystal_F_000 868
_exptl_crystal_size_max 0.50
_exptl_crystal_size_mid 0.40
_exptl_crystal_size_min 0.40
_refine_diff_density_max 0.837
_refine_diff_density_min -1.191
_refine_diff_density_rms 0.087
_refine_ls_extinction_coef 0.041(4)
_refine_ls_extinction_expression Fc^*^=kFc[1+0.001xFc^2^\l^3^/sin(2\q)]^-1/4^
_refine_ls_extinction_method SHELXL
_refine_ls_goodness_of_fit_ref 1.051
_refine_ls_hydrogen_treatment riding
_refine_ls_matrix_type full
_refine_ls_number_parameters 452
_refine_ls_number_reflns 6258
_refine_ls_number_restraints 0
_refine_ls_restrained_S_all 1.051
_refine_ls_R_factor_all 0.0686
_refine_ls_R_factor_gt 0.0649
_refine_ls_shift/su_max 0.007
_refine_ls_shift/su_mean 0.001
_refine_ls_structure_factor_coef Fsqd
_refine_ls_weighting_details 'calc w=1/[\s^2^(Fo^2^)+(0.1160P)^2^+1.6328P] where P=(Fo^2^+2Fc^2^)/3'
_refine_ls_weighting_scheme calc
_refine_ls_wR_factor_gt 0.1766
_refine_ls_wR_factor_ref 0.1820
_reflns_number_gt 5896
_reflns_number_total 6258
_reflns_threshold_expression >2sigma(I)
_cod_data_source_file om060249asi20060320_035907.cif
_cod_data_source_block 6b
_cod_depositor_comments
;
The following automatic conversions were performed:

'_symmetry_cell_setting' value 'Triclinic' changed to 'triclinic'
according to /home/saulius/struct/CIF-dictionaries/cif_core.dic
dictionary named 'cif_core.dic' version 2.4.1 from 2010-06-29.

Automatic conversion script
Id: cif_fix_values 1715 2011-07-08 13:25:40Z adriana 
;
_cod_original_cell_volume 1965.2(7)
_cod_original_sg_symbol_H-M P-1
_cod_database_code 4075363

loop_
_symmetry_equiv_pos_as_xyz
'x, y, z'
'-x, -y, -z'

loop_
_atom_site_label
_atom_site_type_symbol
_atom_site_fract_x
_atom_site_fract_y
_atom_site_fract_z
_atom_site_U_iso_or_equiv
_atom_site_adp_type
_atom_site_occupancy
_atom_site_symmetry_multiplicity
_atom_site_calc_flag
_atom_site_refinement_flags
Ru1 Ru 0.47660(4) 0.30755(3) 0.23912(2) 0.0564(2) Uani 1 1 d .
N1 N 0.6379(6) 0.5435(4) 0.2608(4) 0.0843(14) Uani 1 1 d .
H1A H 0.6036 0.5771 0.2276 0.101 Uiso 1 1 calc R
Br1 Br 0.13209(10) 0.66047(9) 0.00023(7) 0.1188(4) Uani 1 1 d .
Br2 Br 0.70599(13) 0.06427(9) 0.58957(8) 0.1414(5) Uani 1 1 d .
C1 C 0.2243(5) 0.1311(4) 0.1876(3) 0.0601(11) Uani 1 1 d .
C2 C 0.2797(5) 0.2677(4) 0.2570(3) 0.0588(11) Uani 1 1 d .
C11 C 0.3208(6) 0.0598(4) 0.1234(4) 0.0729(14) Uani 1 1 d .
C12 C 0.2634(8) 0.0139(7) 0.0194(5) 0.105(2) Uani 1 1 d .
H12A H 0.3241 -0.0292 -0.0186 0.158 Uiso 1 1 calc R
H12B H 0.2445 0.0752 0.0014 0.158 Uiso 1 1 calc R
H12C H 0.1861 -0.0324 0.0112 0.158 Uiso 1 1 calc R
C13 C 0.3569(7) -0.0395(5) 0.1487(6) 0.0910(19) Uani 1 1 d .
H13A H 0.3921 -0.0127 0.2128 0.137 Uiso 1 1 calc R
H13B H 0.4192 -0.0788 0.1102 0.137 Uiso 1 1 calc R
H13C H 0.2818 -0.0889 0.1391 0.137 Uiso 1 1 calc R
C14 C 0.4398(5) 0.1350(4) 0.1337(3) 0.0647(13) Uani 1 1 d .
C15 C 0.4565(6) 0.2100(5) 0.0855(3) 0.0709(14) Uani 1 1 d .
H15A H 0.3938 0.2195 0.0393 0.085 Uiso 1 1 calc R
C16 C 0.5819(7) 0.2634(5) 0.1146(4) 0.0828(17) Uani 1 1 d .
H16A H 0.6214 0.3164 0.0918 0.099 Uiso 1 1 calc R
C17 C 0.6445(6) 0.2205(5) 0.1787(4) 0.0805(16) Uani 1 1 d .
H17A H 0.7338 0.2391 0.2067 0.097 Uiso 1 1 calc R
C18 C 0.5565(5) 0.1408(4) 0.1890(4) 0.0683(13) Uani 1 1 d .
H18A H 0.5745 0.0955 0.2259 0.082 Uiso 1 1 calc R
C21 C 0.5231(5) 0.3763(4) 0.3931(3) 0.0624(12) Uani 1 1 d .
H21A H 0.4595 0.4248 0.4258 0.075 Uiso 1 1 calc R
C22 C 0.5733(6) 0.3049(4) 0.4409(3) 0.0651(13) Uani 1 1 d .
C23 C 0.6890(6) 0.2556(5) 0.4268(5) 0.0808(16) Uani 1 1 d .
H23A H 0.7403 0.2703 0.3867 0.097 Uiso 1 1 calc R
C24 C 0.7311(8) 0.1853(6) 0.4704(5) 0.0907(19) Uani 1 1 d .
H24A H 0.8093 0.1546 0.4603 0.109 Uiso 1 1 calc R
C25 C 0.6528(9) 0.1622(6) 0.5297(5) 0.094(2) Uani 1 1 d .
C26 C 0.5382(8) 0.2099(6) 0.5470(4) 0.0899(19) Uani 1 1 d .
H26A H 0.4873 0.1952 0.5874 0.108 Uiso 1 1 calc R
C27 C 0.5006(7) 0.2807(5) 0.5025(4) 0.0800(16) Uani 1 1 d .
H27A H 0.4237 0.3133 0.5144 0.096 Uiso 1 1 calc R
C28 C 0.6077(6) 0.4296(4) 0.3511(4) 0.0656(13) Uani 1 1 d .
H28A H 0.6994 0.4192 0.3551 0.079 Uiso 1 1 calc R
C29 C 0.5566(6) 0.4905(4) 0.2978(4) 0.0698(14) Uani 1 1 d .
C30 C 0.4197(5) 0.4810(4) 0.2754(3) 0.0623(12) Uani 1 1 d .
H30A H 0.3773 0.5046 0.3322 0.075 Uiso 1 1 calc R
C31 C 0.3587(6) 0.5271(4) 0.2084(4) 0.0694(14) Uani 1 1 d .
C32 C 0.3820(8) 0.4931(6) 0.1148(4) 0.091(2) Uani 1 1 d .
H32A H 0.4428 0.4424 0.0929 0.109 Uiso 1 1 calc R
C33 C 0.3157(9) 0.5339(6) 0.0537(5) 0.097(2) Uani 1 1 d .
H33A H 0.3308 0.5087 -0.0083 0.116 Uiso 1 1 calc R
C34 C 0.2297(7) 0.6102(6) 0.0858(5) 0.0864(18) Uani 1 1 d .
C35 C 0.2068(8) 0.6492(6) 0.1785(5) 0.0914(19) Uani 1 1 d .
H35A H 0.1491 0.7030 0.2003 0.110 Uiso 1 1 calc R
C36 C 0.2714(7) 0.6065(5) 0.2384(4) 0.0781(15) Uani 1 1 d .
H36A H 0.2553 0.6323 0.3001 0.094 Uiso 1 1 calc R
C37 C 0.7760(7) 0.5479(6) 0.2726(5) 0.0882(19) Uani 1 1 d .
H37A H 0.8090 0.5713 0.2263 0.106 Uiso 1 1 calc R
H37B H 0.8015 0.4734 0.2614 0.106 Uiso 1 1 calc R
C38 C 0.8375(7) 0.6264(6) 0.3685(5) 0.095(2) Uani 1 1 d .
H38A H 0.8064 0.6996 0.3820 0.114 Uiso 1 1 calc R
H38B H 0.8105 0.5993 0.4145 0.114 Uiso 1 1 calc R
C39 C 0.9781(9) 0.6375(8) 0.3774(7) 0.129(3) Uani 1 1 d .
H39A H 1.0104 0.6878 0.4390 0.194 Uiso 1 1 calc R
H39B H 1.0059 0.6660 0.3332 0.194 Uiso 1 1 calc R
H39C H 1.0100 0.5657 0.3657 0.194 Uiso 1 1 calc R
C40 C 0.8111(18) 0.8667(10) 0.2775(11) 0.174(6) Uani 1 1 d .
C41 C 0.8461(15) 0.8131(11) 0.1948(9) 0.155(5) Uani 1 1 d .
H41A H 0.9298 0.8234 0.1830 0.187 Uiso 1 1 calc R
C42 C 0.761(2) 0.7446(12) 0.1286(10) 0.187(7) Uani 1 1 d .
H42A H 0.7860 0.7071 0.0699 0.225 Uiso 1 1 calc R
C43 C 0.6429(19) 0.7279(15) 0.1437(10) 0.220(10) Uani 1 1 d .
H43A H 0.5925 0.6660 0.1017 0.265 Uiso 1 1 calc R
C44 C 0.5932(14) 0.7961(10) 0.2164(11) 0.151(4) Uani 1 1 d .
H44A H 0.5050 0.7981 0.2168 0.181 Uiso 1 1 calc R
C45 C 0.6775(16) 0.8656(11) 0.2932(11) 0.164(5) Uani 1 1 d .
H45A H 0.6497 0.9077 0.3498 0.197 Uiso 1 1 calc R
C46 C 0.921(2) 0.9265(16) 0.3651(14) 0.249(9) Uani 1 1 d .
H46A H 1.0040 0.9211 0.3430 0.373 Uiso 1 1 calc R
H46B H 0.9184 0.8899 0.4081 0.373 Uiso 1 1 calc R
H46C H 0.9065 1.0036 0.3957 0.373 Uiso 1 1 calc R
B3 B 0.1635(6) 0.2380(6) 0.1613(4) 0.0689(15) Uani 1 1 d .
H3 H 0.1838 0.2548 0.0998 0.083 Uiso 1 1 calc R
B4 B 0.0631(7) 0.1184(6) 0.1522(5) 0.0765(17) Uani 1 1 d .
H4 H 0.0167 0.0581 0.0852 0.092 Uiso 1 1 calc R
B5 B 0.1235(7) 0.0764(6) 0.2425(5) 0.0746(17) Uani 1 1 d .
H5 H 0.1167 -0.0118 0.2337 0.090 Uiso 1 1 calc R
B6 B 0.2602(6) 0.1692(5) 0.3061(4) 0.0619(13) Uani 1 1 d .
H6 H 0.3423 0.1414 0.3379 0.074 Uiso 1 1 calc R
B7 B 0.1471(7) 0.3456(6) 0.2683(5) 0.0719(16) Uani 1 1 d .
H7 H 0.1537 0.4336 0.2766 0.086 Uiso 1 1 calc R
B8 B 0.0134(7) 0.2553(7) 0.2036(6) 0.0810(18) Uani 1 1 d .
H8 H -0.0656 0.2842 0.1698 0.097 Uiso 1 1 calc R
B9 B -0.0124(7) 0.1542(6) 0.2561(5) 0.0763(17) Uani 1 1 d .
H9 H -0.1085 0.1178 0.2565 0.092 Uiso 1 1 calc R
B10 B 0.1093(7) 0.1848(6) 0.3507(5) 0.0744(16) Uani 1 1 d .
H10 H 0.0921 0.1674 0.4125 0.089 Uiso 1 1 calc R
B11 B 0.2085(7) 0.3030(5) 0.3582(4) 0.0684(15) Uani 1 1 d .
H11 H 0.2560 0.3630 0.4250 0.082 Uiso 1 1 calc R
B12 B 0.0408(7) 0.2947(6) 0.3284(5) 0.0770(17) Uani 1 1 d .
H12 H -0.0214 0.3491 0.3760 0.092 Uiso 1 1 calc R

loop_
_atom_site_aniso_label
_atom_site_aniso_U_11
_atom_site_aniso_U_22
_atom_site_aniso_U_33
_atom_site_aniso_U_23
_atom_site_aniso_U_13
_atom_site_aniso_U_12
Ru1 0.0536(3) 0.0540(3) 0.0549(3) 0.01311(17) 0.00793(16) 0.00223(16)
N1 0.082(4) 0.081(3) 0.094(3) 0.042(3) 0.005(3) -0.013(3)
Br1 0.1195(8) 0.1475(8) 0.1174(6) 0.0839(6) 0.0028(5) 0.0176(6)
Br2 0.1855(12) 0.1233(7) 0.1331(8) 0.0764(6) -0.0190(7) 0.0199(7)
C1 0.050(3) 0.060(3) 0.058(3) 0.011(2) -0.0019(19) -0.0035(19)
C2 0.060(3) 0.056(2) 0.055(2) 0.014(2) 0.006(2) 0.008(2)
C11 0.066(4) 0.064(3) 0.066(3) 0.000(2) 0.004(2) -0.003(2)
C12 0.088(5) 0.112(5) 0.073(4) -0.010(4) 0.003(3) -0.015(4)
C13 0.078(5) 0.063(3) 0.121(5) 0.021(3) 0.020(4) 0.007(3)
C14 0.065(4) 0.057(3) 0.056(3) 0.002(2) 0.010(2) 0.006(2)
C15 0.073(4) 0.080(3) 0.050(2) 0.011(2) 0.015(2) 0.011(3)
C16 0.084(5) 0.079(4) 0.082(4) 0.020(3) 0.039(3) 0.012(3)
C17 0.050(4) 0.086(4) 0.087(4) 0.010(3) 0.015(3) 0.008(3)
C18 0.056(3) 0.065(3) 0.073(3) 0.013(2) 0.008(2) 0.015(2)
C21 0.065(3) 0.061(3) 0.051(2) 0.012(2) 0.000(2) -0.002(2)
C22 0.067(4) 0.062(3) 0.054(3) 0.013(2) -0.009(2) -0.007(2)
C23 0.069(4) 0.081(4) 0.092(4) 0.035(3) 0.000(3) 0.000(3)
C24 0.084(5) 0.084(4) 0.099(5) 0.034(4) -0.010(4) 0.005(3)
C25 0.113(6) 0.082(4) 0.082(4) 0.034(3) -0.024(4) -0.007(4)
C26 0.095(6) 0.106(5) 0.070(3) 0.038(3) -0.002(3) -0.007(4)
C27 0.084(5) 0.088(4) 0.061(3) 0.024(3) -0.003(3) -0.002(3)
C28 0.062(3) 0.060(3) 0.064(3) 0.014(2) -0.002(2) -0.007(2)
C29 0.081(4) 0.053(3) 0.069(3) 0.017(2) 0.007(3) -0.007(2)
C30 0.070(4) 0.053(2) 0.060(3) 0.016(2) 0.012(2) 0.004(2)
C31 0.082(4) 0.059(3) 0.065(3) 0.021(2) 0.011(3) 0.002(2)
C32 0.121(6) 0.082(4) 0.076(4) 0.033(3) 0.024(4) 0.027(4)
C33 0.133(7) 0.095(5) 0.071(4) 0.040(3) 0.018(4) 0.023(4)
C34 0.091(5) 0.091(4) 0.087(4) 0.047(3) 0.011(3) 0.007(3)
C35 0.091(5) 0.094(4) 0.096(5) 0.041(4) 0.018(4) 0.025(4)
C36 0.089(5) 0.075(3) 0.074(3) 0.031(3) 0.012(3) 0.012(3)
C37 0.090(5) 0.087(4) 0.082(4) 0.028(3) 0.015(3) -0.016(3)
C38 0.090(5) 0.088(4) 0.092(4) 0.018(3) 0.012(4) -0.014(3)
C39 0.076(6) 0.125(7) 0.151(8) 0.016(6) 0.010(5) -0.007(4)
C40 0.212(17) 0.105(7) 0.186(13) 0.036(8) 0.043(12) -0.039(8)
C41 0.177(13) 0.143(9) 0.130(9) 0.030(8) 0.046(9) -0.010(9)
C42 0.32(2) 0.132(10) 0.120(9) 0.055(8) 0.041(12) 0.005(12)
C43 0.225(18) 0.244(18) 0.122(9) -0.001(10) 0.053(10) -0.127(15)
C44 0.170(12) 0.115(8) 0.190(12) 0.087(8) 0.011(10) 0.013(8)
C45 0.163(14) 0.131(9) 0.191(13) 0.045(9) 0.063(10) 0.010(8)
C46 0.25(2) 0.199(16) 0.26(2) 0.056(15) 0.022(17) -0.071(15)
B3 0.049(4) 0.093(4) 0.069(3) 0.035(3) 0.007(2) 0.011(3)
B4 0.054(4) 0.090(4) 0.077(4) 0.027(3) -0.008(3) -0.005(3)
B5 0.065(4) 0.069(4) 0.085(4) 0.028(3) 0.000(3) -0.010(3)
B6 0.059(4) 0.064(3) 0.062(3) 0.024(3) 0.005(2) 0.003(2)
B7 0.065(4) 0.070(4) 0.088(4) 0.035(3) 0.020(3) 0.013(3)
B8 0.055(4) 0.106(5) 0.095(5) 0.051(4) 0.012(3) 0.013(3)
B9 0.057(4) 0.089(4) 0.087(4) 0.040(4) 0.005(3) -0.002(3)
B10 0.069(5) 0.083(4) 0.073(4) 0.033(3) 0.012(3) -0.002(3)
B11 0.066(4) 0.068(3) 0.064(3) 0.015(3) 0.016(3) 0.004(3)
B12 0.063(5) 0.084(4) 0.090(4) 0.036(4) 0.022(3) 0.015(3)

loop_
_atom_type_symbol
_atom_type_description
_atom_type_scat_dispersion_real
_atom_type_scat_dispersion_imag
_atom_type_scat_source
C C 0.0033 0.0016 'International Tables Vol C Tables 4.2.6.8 and 6.1.1.4'
H H 0.0000 0.0000 'International Tables Vol C Tables 4.2.6.8 and 6.1.1.4'
B B 0.0013 0.0007 'International Tables Vol C Tables 4.2.6.8 and 6.1.1.4'
N N 0.0061 0.0033 'International Tables Vol C Tables 4.2.6.8 and 6.1.1.4'
Br Br -0.2901 2.4595 'International Tables Vol C Tables 4.2.6.8 and 6.1.1.4'
Ru Ru -1.2594 0.8363 'International Tables Vol C Tables 4.2.6.8 and 6.1.1.4'

loop_
_geom_angle_atom_site_label_1
_geom_angle_atom_site_label_2
_geom_angle_atom_site_label_3
_geom_angle
C2 Ru1 C28 122.4(2)
C2 Ru1 C14 79.04(19)
C28 Ru1 C14 147.6(2)
C2 Ru1 C16 132.5(2)
C28 Ru1 C16 104.6(2)
C14 Ru1 C16 62.8(2)
C2 Ru1 C17 139.3(2)
C28 Ru1 C17 89.0(2)
C14 Ru1 C17 62.5(2)
C16 Ru1 C17 37.8(3)
C2 Ru1 C30 85.21(19)
C28 Ru1 C30 67.7(2)
C14 Ru1 C30 143.3(2)
C16 Ru1 C30 108.4(2)
C17 Ru1 C30 133.8(2)
C2 Ru1 C21 88.90(19)
C28 Ru1 C21 38.3(2)
C14 Ru1 C21 132.8(2)
C16 Ru1 C21 137.7(2)
C17 Ru1 C21 107.1(2)
C30 Ru1 C21 79.21(19)
C2 Ru1 C18 103.0(2)
C28 Ru1 C18 110.6(2)
C14 Ru1 C18 37.2(2)
C16 Ru1 C18 62.7(2)
C17 Ru1 C18 37.2(2)
C30 Ru1 C18 170.6(2)
C21 Ru1 C18 105.3(2)
C2 Ru1 C15 95.5(2)
C28 Ru1 C15 141.3(2)
C14 Ru1 C15 38.1(2)
C16 Ru1 C15 37.0(2)
C17 Ru1 C15 62.5(2)
C30 Ru1 C15 112.5(2)
C21 Ru1 C15 167.8(2)
C18 Ru1 C15 62.6(2)
C2 Ru1 C29 118.9(2)
C28 Ru1 C29 37.3(2)
C14 Ru1 C29 155.9(2)
C16 Ru1 C29 93.5(2)
C17 Ru1 C29 101.7(2)
C30 Ru1 C29 37.1(2)
C21 Ru1 C29 67.22(19)
C18 Ru1 C29 136.6(2)
C15 Ru1 C29 119.7(2)
C29 N1 C37 125.7(6)
C11 C1 B5 122.4(5)
C11 C1 B4 122.1(4)
B5 C1 B4 62.3(4)
C11 C1 B3 117.4(5)
B5 C1 B3 113.4(5)
B4 C1 B3 62.9(4)
C11 C1 B6 117.3(4)
B5 C1 B6 62.7(3)
B4 C1 B6 113.7(4)
B3 C1 B6 111.7(4)
C11 C1 C2 115.9(4)
B5 C1 C2 111.2(4)
B4 C1 C2 112.1(4)
B3 C1 C2 61.0(3)
B6 C1 C2 60.1(3)
B11 C2 C1 107.2(4)
B11 C2 B6 60.8(3)
C1 C2 B6 59.8(3)
B11 C2 B7 61.7(4)
C1 C2 B7 106.3(4)
B6 C2 B7 110.2(4)
B11 C2 B3 110.5(4)
C1 C2 B3 59.1(3)
B6 C2 B3 109.7(4)
B7 C2 B3 60.4(4)
B11 C2 Ru1 128.7(3)
C1 C2 Ru1 112.5(3)
B6 C2 Ru1 115.3(3)
B7 C2 Ru1 130.6(3)
B3 C2 Ru1 117.3(3)
C14 C11 C13 109.7(5)
C14 C11 C12 107.8(5)
C13 C11 C12 108.4(5)
C14 C11 C1 108.1(4)
C13 C11 C1 111.9(5)
C12 C11 C1 111.0(5)
C18 C14 C15 108.1(5)
C18 C14 C11 125.9(5)
C15 C14 C11 125.9(5)
C18 C14 Ru1 72.1(3)
C15 C14 Ru1 71.8(3)
C11 C14 Ru1 124.0(3)
C16 C15 C14 107.4(5)
C16 C15 Ru1 70.9(3)
C14 C15 Ru1 70.1(3)
C15 C16 C17 108.2(6)
C15 C16 Ru1 72.1(3)
C17 C16 Ru1 71.1(3)
C18 C17 C16 108.0(6)
C18 C17 Ru1 71.8(3)
C16 C17 Ru1 71.0(3)
C14 C18 C17 108.2(5)
C14 C18 Ru1 70.7(3)
C17 C18 Ru1 71.0(3)
C28 C21 C22 120.8(5)
C28 C21 Ru1 69.2(3)
C22 C21 Ru1 120.5(3)
C23 C22 C27 116.2(6)
C23 C22 C21 124.3(5)
C27 C22 C21 119.5(6)
C24 C23 C22 122.8(7)
C23 C24 C25 118.4(7)
C26 C25 C24 121.2(7)
C26 C25 Br2 119.1(6)
C24 C25 Br2 119.7(7)
C25 C26 C27 118.4(7)
C22 C27 C26 123.0(7)
C29 C28 C21 120.4(5)
C29 C28 Ru1 75.3(3)
C21 C28 Ru1 72.5(3)
N1 C29 C28 119.8(6)
N1 C29 C30 122.2(5)
C28 C29 C30 117.5(5)
N1 C29 Ru1 128.8(4)
C28 C29 Ru1 67.4(3)
C30 C29 Ru1 69.1(3)
C29 C30 C31 121.4(5)
C29 C30 Ru1 73.8(3)
C31 C30 Ru1 125.7(3)
C36 C31 C32 116.8(6)
C36 C31 C30 119.0(5)
C32 C31 C30 124.2(6)
C33 C32 C31 121.7(7)
C34 C33 C32 119.4(6)
C33 C34 C35 121.0(6)
C33 C34 Br1 119.3(5)
C35 C34 Br1 119.6(6)
C34 C35 C36 119.2(7)
C31 C36 C35 121.9(6)
N1 C37 C38 114.2(6)
C39 C38 C37 113.8(7)
C41 C40 C45 121.0(15)
C41 C40 C46 119.0(17)
C45 C40 C46 119.8(15)
C40 C41 C42 119.3(16)
C43 C42 C41 121.5(14)
C42 C43 C44 122.2(14)
C43 C44 C45 117.9(15)
C44 C45 C40 114.9(13)
C1 B3 C2 59.9(3)
C1 B3 B8 105.6(5)
C2 B3 B8 107.4(5)
C1 B3 B7 106.1(4)
C2 B3 B7 59.3(4)
B8 B3 B7 60.0(4)
C1 B3 B4 58.4(4)
C2 B3 B4 107.6(4)
B8 B3 B4 60.0(4)
B7 B3 B4 107.8(5)
C1 B4 B5 58.7(4)
C1 B4 B8 105.0(5)
B5 B4 B8 108.2(5)
C1 B4 B9 105.2(5)
B5 B4 B9 59.6(4)
B8 B4 B9 61.3(4)
C1 B4 B3 58.7(3)
B5 B4 B3 107.0(4)
B8 B4 B3 59.0(4)
B9 B4 B3 107.8(5)
C1 B5 B9 106.2(5)
C1 B5 B10 106.1(4)
B9 B5 B10 60.4(4)
C1 B5 B4 59.0(4)
B9 B5 B4 60.5(4)
B10 B5 B4 108.8(5)
C1 B5 B6 59.2(3)
B9 B5 B6 108.3(5)
B10 B5 B6 59.9(4)
B4 B5 B6 108.1(5)
C1 B6 C2 60.1(3)
C1 B6 B11 106.2(4)
C2 B6 B11 59.3(3)
C1 B6 B10 104.9(4)
C2 B6 B10 107.3(4)
B11 B6 B10 60.5(4)
C1 B6 B5 58.1(3)
C2 B6 B5 107.5(4)
B11 B6 B5 108.0(5)
B10 B6 B5 59.5(4)
C2 B7 B8 108.0(5)
C2 B7 B3 60.2(3)
B8 B7 B3 59.9(4)
C2 B7 B11 58.8(3)
B8 B7 B11 109.4(5)
B3 B7 B11 108.0(4)
C2 B7 B12 106.7(4)
B8 B7 B12 61.7(4)
B3 B7 B12 108.8(5)
B11 B7 B12 59.8(4)
B3 B8 B7 60.0(4)
B3 B8 B4 61.0(4)
B7 B8 B4 108.6(5)
B3 B8 B12 107.3(5)
B7 B8 B12 59.7(4)
B4 B8 B12 106.7(5)
B3 B8 B9 108.0(5)
B7 B8 B9 107.2(5)
B4 B8 B9 59.5(4)
B12 B8 B9 58.8(4)
B5 B9 B10 59.9(4)
B5 B9 B12 107.1(5)
B10 B9 B12 59.2(4)
B5 B9 B4 59.9(4)
B10 B9 B4 108.0(5)
B12 B9 B4 107.9(5)
B5 B9 B8 106.8(5)
B10 B9 B8 107.5(5)
B12 B9 B8 60.6(4)
B4 B9 B8 59.1(4)
B12 B10 B5 107.8(5)
B12 B10 B6 107.4(5)
B5 B10 B6 60.6(4)
B12 B10 B9 60.4(4)
B5 B10 B9 59.7(4)
B6 B10 B9 108.2(5)
B12 B10 B11 60.1(4)
B5 B10 B11 107.6(5)
B6 B10 B11 59.0(4)
B9 B10 B11 108.3(5)
C2 B11 B6 59.9(3)
C2 B11 B12 107.6(5)
B6 B11 B12 108.0(5)
C2 B11 B7 59.6(3)
B6 B11 B7 107.8(4)
B12 B11 B7 60.2(4)
C2 B11 B10 107.8(4)
B6 B11 B10 60.5(4)
B12 B11 B10 59.4(4)
B7 B11 B10 107.6(5)
B10 B12 B11 60.5(4)
B10 B12 B7 108.3(5)
B11 B12 B7 60.0(4)
B10 B12 B9 60.4(4)
B11 B12 B9 108.6(5)
B7 B12 B9 107.8(5)
B10 B12 B8 108.4(5)
B11 B12 B8 107.1(5)
B7 B12 B8 58.6(4)
B9 B12 B8 60.6(4)

loop_
_geom_bond_atom_site_label_1
_geom_bond_atom_site_label_2
_geom_bond_distance
Ru1 C2 2.182(5)
Ru1 C28 2.186(5)
Ru1 C14 2.217(5)
Ru1 C16 2.224(6)
Ru1 C17 2.225(6)
Ru1 C30 2.228(5)
Ru1 C21 2.229(5)
Ru1 C18 2.236(5)
Ru1 C15 2.240(5)
Ru1 C29 2.290(5)
N1 C29 1.371(7)
N1 C37 1.445(9)
Br1 C34 1.935(7)
Br2 C25 1.916(7)
C1 C11 1.568(8)
C1 B5 1.710(9)
C1 B4 1.717(8)
C1 B3 1.721(8)
C1 B6 1.730(7)
C1 C2 1.736(6)
C2 B11 1.725(8)
C2 B6 1.736(7)
C2 B7 1.739(9)
C2 B3 1.755(8)
C11 C14 1.513(8)
C11 C13 1.537(9)
C11 C12 1.560(8)
C14 C18 1.419(8)
C14 C15 1.453(8)
C15 C16 1.418(9)
C16 C17 1.443(10)
C17 C18 1.424(9)
C21 C28 1.449(8)
C21 C22 1.480(8)
C22 C23 1.395(9)
C22 C27 1.396(9)
C23 C24 1.394(9)
C24 C25 1.398(11)
C25 C26 1.379(11)
C26 C27 1.397(9)
C28 C29 1.436(8)
C29 C30 1.440(8)
C30 C31 1.501(8)
C31 C36 1.385(9)
C31 C32 1.409(8)
C32 C33 1.405(10)
C33 C34 1.354(11)
C34 C35 1.391(10)
C35 C36 1.399(9)
C37 C38 1.525(9)
C38 C39 1.469(11)
C40 C41 1.312(17)
C40 C45 1.45(2)
C40 C46 1.63(2)
C41 C42 1.32(2)
C42 C43 1.31(2)
C43 C44 1.318(19)
C44 C45 1.403(18)
B3 B8 1.757(10)
B3 B7 1.759(10)
B3 B4 1.794(10)
B4 B5 1.773(10)
B4 B8 1.776(11)
B4 B9 1.783(11)
B5 B9 1.766(11)
B5 B10 1.771(10)
B5 B6 1.791(9)
B6 B11 1.752(9)
B6 B10 1.779(10)
B7 B8 1.758(11)
B7 B11 1.776(10)
B7 B12 1.779(10)
B8 B12 1.814(11)
B8 B9 1.815(10)
B9 B10 1.779(10)
B9 B12 1.780(10)
B10 B12 1.759(10)
B10 B11 1.780(9)
B11 B12 1.772(10)
